data_1552783
loop_
_publ_author_name
'Kosaka, Tomoyo'
'Iwai, Satono'
'Inoue, Yoshihisa'
'Moriuchi, Toshiyuki'
'Mori, Tadashi'

_publ_section_title
;
 Solvent and Temperature Effects on Dynamics and Chiroptical Properties of
 Propeller Chirality and Toroidal Interaction of Hexaarylbenzenes.
;
_journal_issue 37
_journal_name_full 'The journal of physical chemistry. A'
_journal_page_first 7455
_journal_page_last 7463
_journal_paper_doi 10.1021/acs.jpca.8b06535
_journal_volume 122
_journal_year 2018
_chemical_absolute_configuration syn
_chemical_formula_moiety 'C54 H54 O6'
_chemical_formula_sum 'C54 H54 O6'
_chemical_formula_weight 798.97
_space_group_crystal_system monoclinic
_space_group_IT_number 4
_space_group_name_Hall 'P 2yb'
_space_group_name_H-M_alt 'P 1 21 1'
_atom_sites_solution_hydrogens geom
_atom_sites_solution_primary dual
_audit_creation_date 2018-06-18
_audit_creation_method
;
Olex2 1.2
(compiled 2018.05.29 svn.r3508 for OlexSys, GUI svn.r5506)
;
_cell_angle_alpha 90
_cell_angle_beta 95.8180(10)
_cell_angle_gamma 90
_cell_formula_units_Z 4
_cell_length_a 11.5859(3)
_cell_length_b 20.1144(4)
_cell_length_c 18.9328(4)
_cell_measurement_reflns_used 30720
_cell_measurement_temperature 123(2)
_cell_measurement_theta_max 60.06
_cell_measurement_theta_min 3.835
_cell_volume 4389.44(17)
_computing_molecular_graphics 'Olex2 (Dolomanov et al., 2009)'
_computing_publication_material 'Olex2 (Dolomanov et al., 2009)'
_computing_structure_refinement 'ShelXL (Sheldrick, 2015)'
_computing_structure_solution 'ShelXT (Sheldrick, 2015)'
_diffrn_ambient_temperature 123.15
_diffrn_detector 'Image Plate'
_diffrn_detector_area_resol_mean 10
_diffrn_detector_type 'Rigaku IP'
_diffrn_measured_fraction_theta_full 0.999
_diffrn_measured_fraction_theta_max 0.999
_diffrn_measurement_device 'four-circle diffractometer'
_diffrn_measurement_device_type 'Rigaku R-AXIS RAPID'
_diffrn_measurement_method '\w scans'
_diffrn_radiation_monochromator graphite
_diffrn_radiation_probe x-ray
_diffrn_radiation_type CuK\a
_diffrn_radiation_wavelength 1.54187
_diffrn_reflns_av_R_equivalents 0.0590
_diffrn_reflns_av_unetI/netI 0.0318
_diffrn_reflns_Laue_measured_fraction_full 0.999
_diffrn_reflns_Laue_measured_fraction_max 0.999
_diffrn_reflns_limit_h_max 7
_diffrn_reflns_limit_h_min -7
_diffrn_reflns_limit_k_max 13
_diffrn_reflns_limit_k_min -13
_diffrn_reflns_limit_l_max 12
_diffrn_reflns_limit_l_min -12
_diffrn_reflns_number 29775
_diffrn_reflns_point_group_measured_fraction_full 1.000
_diffrn_reflns_point_group_measured_fraction_max 1.000
_diffrn_reflns_theta_full 30.917
_diffrn_reflns_theta_max 30.917
_diffrn_reflns_theta_min 3.214
_diffrn_source 'sealed X-ray tube'
_exptl_absorpt_coefficient_mu 0.612
_exptl_absorpt_correction_T_max 1.0000
_exptl_absorpt_correction_T_min 0.8168
_exptl_absorpt_correction_type multi-scan
_exptl_absorpt_process_details 'Abscore (Rigaku)'
_exptl_crystal_colour colourless
_exptl_crystal_colour_primary colourless
_exptl_crystal_density_diffrn 1.209
_exptl_crystal_description block
_exptl_crystal_F_000 1704
_exptl_crystal_size_max 0.15
_exptl_crystal_size_mid 0.1
_exptl_crystal_size_min 0.05
_refine_diff_density_max 0.152
_refine_diff_density_min -0.171
_refine_diff_density_rms 0.032
_refine_ls_abs_structure_details
;
 Flack x determined using 902 quotients [(I+)-(I-)]/[(I+)+(I-)]
 (Parsons, Flack and Wagner, Acta Cryst. B69 (2013) 249-259).
;
_refine_ls_abs_structure_Flack 0.1(3)
_refine_ls_extinction_method none
_refine_ls_goodness_of_fit_ref 1.010
_refine_ls_hydrogen_treatment constr
_refine_ls_matrix_type full
_refine_ls_number_parameters 1095
_refine_ls_number_reflns 2735
_refine_ls_number_restraints 1740
_refine_ls_restrained_S_all 0.811
_refine_ls_R_factor_all 0.0558
_refine_ls_R_factor_gt 0.0479
_refine_ls_shift/su_max 0.061
_refine_ls_shift/su_mean 0.012
_refine_ls_structure_factor_coef Fsqd
_refine_ls_weighting_details 'w=1/[\s^2^(Fo^2^)+(0.1283P)^2^] where P=(Fo^2^+2Fc^2^)/3'
_refine_ls_weighting_scheme calc
_refine_ls_wR_factor_gt 0.1312
_refine_ls_wR_factor_ref 0.1418
_reflns_Friedel_coverage 0.895
_reflns_Friedel_fraction_full 1.000
_reflns_Friedel_fraction_max 1.000
_reflns_number_gt 2214
_reflns_number_total 2735
_reflns_threshold_expression 'I > 2\s(I)'
_cod_data_source_file jp8b06535_si_002.cif
_cod_data_source_block shelxl
_cod_database_code 1552783
_shelx_shelxl_version_number 2018/3
_shelx_space_group_comment
;
The symmetry employed for this shelxl refinement is uniquely defined
by the following loop, which should always be used as a source of
symmetry information in preference to the above space-group names.
They are only intended as comments.
;
_shelx_estimated_absorpt_t_max 0.970
_shelx_estimated_absorpt_t_min 0.914
_olex2_refinement_description
;
1. Fixed Uiso
 At 1.2 times of:
  All C(H) groups, All C(H,H) groups
 At 1.5 times of:
  All C(H,H,H) groups
2. Uiso/Uaniso restraints and constraints
All non-hydrogen atoms have similar U: within 2A with sigma of 0.01 and sigma
for terminal atoms of 0.01
3. Rigid body (RIGU) restrains
 All non-hydrogen atoms
 with sigma for 1-2 distances of 0.004 and sigma for 1-3 distances of 0.004
4. Others
 Fixed X: C24(1.340549)
 Fixed Y: C3(0.549029)
5.a Ternary CH refined with riding coordinates:
 C13(H13), C37(H37), C67(H67), C91(H91)
5.b Secondary CH2 refined with riding coordinates:
 C14(H14A,H14B), C38(H38A,H38B), C68(H68A,H68B), C92(H92A,H92B)
5.c Aromatic/amide H refined with riding coordinates:
 C8(H8), C9(H9), C11(H11), C12(H12), C18(H18), C19(H19), C21(H21), C22(H22),
 C25(H25), C26(H26), C28(H28), C29(H29), C32(H32), C33(H33), C35(H35), C36(H36),
  C42(H42), C43(H43), C45(H45), C46(H46), C49(H49), C50(H50), C52(H52),
 C53(H53), C62(H62), C63(H63), C65(H65), C66(H66), C72(H72), C73(H73), C75(H75),
  C76(H76), C79(H79), C80(H80), C82(H82), C83(H83), C86(H86), C87(H87),
 C89(H89), C90(H90), C96(H96), C97(H97), C99(H99), C100(H100), C103(H103),
 C104(H104), C106(H106), C107(H107)
5.d Idealised Me refined as rotating group:
 C15(H15A,H15B,H15C), C16(H16A,H16B,H16C), C23(H23A,H23B,H23C), C30(H30A,H30B,
 H30C), C39(H39A,H39B,H39C), C40(H40A,H40B,H40C), C47(H47A,H47B,H47C), C54(H54A,
 H54B,H54C), C69(H69A,H69B,H69C), C70(H70A,H70B,H70C), C77(H77A,H77B,H77C),
 C84(H84A,H84B,H84C), C93(H93A,H93B,H93C), C94(H94A,H94B,H94C), C101(H10A,H10B,
 H10C), C108(H10D,H10E,H10F)
;
_olex2_submission_special_instructions 'No special instructions were received'

loop_
_space_group_symop_operation_xyz
'x, y, z'
'-x, y+1/2, -z'

loop_
_atom_site_label
_atom_site_type_symbol
_atom_site_fract_x
_atom_site_fract_y
_atom_site_fract_z
_atom_site_U_iso_or_equiv
_atom_site_adp_type
_atom_site_occupancy
_atom_site_site_symmetry_order
_atom_site_calc_flag
_atom_site_refinement_flags_posn
_atom_site_refinement_flags_adp
O1 O 0.862(2) 0.541(2) 0.1909(13) 0.066(7) Uani 1 1 d . U
O2 O 1.124(2) 0.824(2) 0.3881(13) 0.081(8) Uani 1 1 d . U
O3 O 1.426(3) 0.766(2) 0.7220(16) 0.106(9) Uani 1 1 d . U
O4 O 1.6135(17) 0.465(2) 0.8227(13) 0.047(6) Uani 1 1 d . U
O5 O 1.362(3) 0.165(2) 0.6211(15) 0.085(8) Uani 1 1 d . U
O6 O 0.992(2) 0.225(2) 0.2970(15) 0.076(8) Uani 1 1 d . U
C1 C 1.175(3) 0.502(3) 0.436(2) 0.044(8) Uani 1 1 d . U
C2 C 1.222(3) 0.558(3) 0.473(2) 0.043(8) Uani 1 1 d . U
C3 C 1.293(3) 0.549029 0.540(2) 0.047(8) Uani 1 1 d . U
C4 C 1.318(3) 0.484(2) 0.564(2) 0.044(7) Uani 1 1 d . U
C5 C 1.270(3) 0.430(3) 0.524(2) 0.041(8) Uani 1 1 d . U
C6 C 1.201(3) 0.437(3) 0.462(2) 0.046(8) Uani 1 1 d . U
C7 C 1.100(3) 0.513(3) 0.369(2) 0.044(8) Uani 1 1 d . U
C8 C 1.138(3) 0.540(3) 0.3089(19) 0.049(9) Uani 1 1 d . U
H8 H 1.217793 0.551180 0.308265 0.059 Uiso 1 1 calc R .
C9 C 1.064(3) 0.549(3) 0.250(2) 0.055(9) Uani 1 1 d . U
H9 H 1.092683 0.566742 0.209246 0.065 Uiso 1 1 calc R .
C10 C 0.943(4) 0.534(3) 0.248(2) 0.061(8) Uani 1 1 d . U
C11 C 0.907(3) 0.505(2) 0.3088(17) 0.057(9) Uani 1 1 d . U
H11 H 0.828594 0.490518 0.309335 0.069 Uiso 1 1 calc R .
C12 C 0.985(3) 0.496(3) 0.3683(19) 0.051(9) Uani 1 1 d . U
H12 H 0.958526 0.478477 0.410169 0.062 Uiso 1 1 calc R .
C13 C 0.888(3) 0.578(3) 0.1284(19) 0.076(8) Uani 1 1 d . U
H13 H 0.960535 0.604818 0.137123 0.092 Uiso 1 1 calc R .
C14 C 0.891(3) 0.532(3) 0.0685(19) 0.098(10) Uani 1 1 d . U
H14A H 0.894735 0.556720 0.023866 0.117 Uiso 1 1 calc R .
H14B H 0.819483 0.504294 0.063589 0.117 Uiso 1 1 calc R .
C15 C 0.995(3) 0.487(3) 0.081(2) 0.102(11) Uani 1 1 d . U
H15A H 0.994197 0.454174 0.042393 0.154 Uiso 1 1 calc GR .
H15B H 0.993559 0.463578 0.126287 0.154 Uiso 1 1 calc GR .
H15C H 1.066250 0.513537 0.082121 0.154 Uiso 1 1 calc GR .
C16 C 0.777(3) 0.624(2) 0.1095(17) 0.089(10) Uani 1 1 d . U
H16A H 0.707407 0.595866 0.102712 0.133 Uiso 1 1 calc GR .
H16B H 0.785667 0.648468 0.065714 0.133 Uiso 1 1 calc GR .
H16C H 0.769511 0.655159 0.148363 0.133 Uiso 1 1 calc GR .
C17 C 1.200(4) 0.627(3) 0.4487(19) 0.049(8) Uani 1 1 d . U
C18 C 1.285(3) 0.667(3) 0.4283(16) 0.056(9) Uani 1 1 d . U
H18 H 1.362081 0.650843 0.429550 0.068 Uiso 1 1 calc R .
C19 C 1.261(3) 0.733(3) 0.4053(18) 0.061(9) Uani 1 1 d . U
H19 H 1.319364 0.758660 0.386835 0.073 Uiso 1 1 calc R .
C20 C 1.153(5) 0.760(3) 0.409(2) 0.062(9) Uani 1 1 d . U
C21 C 1.067(3) 0.716(3) 0.4284(18) 0.056(9) Uani 1 1 d . U
H21 H 0.989257 0.731742 0.425280 0.067 Uiso 1 1 calc R .
C22 C 1.089(3) 0.652(3) 0.4517(18) 0.057(9) Uani 1 1 d . U
H22 H 1.030590 0.625397 0.469205 0.068 Uiso 1 1 calc R .
C23 C 1.208(4) 0.864(3) 0.357(2) 0.099(12) Uani 1 1 d . U
H23A H 1.219993 0.846260 0.310064 0.148 Uiso 1 1 calc GR .
H23B H 1.281660 0.862814 0.387551 0.148 Uiso 1 1 calc GR .
H23C H 1.179734 0.909581 0.352495 0.148 Uiso 1 1 calc GR .
C24 C 1.340549 0.607(3) 0.583(2) 0.062(9) Uani 1 1 d . U
C25 C 1.447(3) 0.634(3) 0.590(2) 0.079(10) Uani 1 1 d . U
H25 H 1.502756 0.616761 0.561134 0.094 Uiso 1 1 calc R .
C26 C 1.482(4) 0.685(3) 0.636(2) 0.083(10) Uani 1 1 d . U
H26 H 1.559448 0.700864 0.640110 0.099 Uiso 1 1 calc R .
C27 C 1.399(5) 0.713(3) 0.676(3) 0.083(9) Uani 1 1 d . U
C28 C 1.291(4) 0.691(3) 0.665(2) 0.082(10) Uani 1 1 d . U
H28 H 1.232991 0.713069 0.688002 0.099 Uiso 1 1 calc R .
C29 C 1.257(4) 0.638(3) 0.6216(19) 0.071(9) Uani 1 1 d . U
H29 H 1.178796 0.622549 0.617507 0.085 Uiso 1 1 calc R .
C30 C 1.534(4) 0.785(3) 0.731(3) 0.118(13) Uani 1 1 d . U
H30A H 1.560315 0.796451 0.685376 0.176 Uiso 1 1 calc GR .
H30B H 1.581856 0.749356 0.753566 0.176 Uiso 1 1 calc GR .
H30C H 1.539674 0.824410 0.762227 0.176 Uiso 1 1 calc GR .
C31 C 1.395(3) 0.474(3) 0.632(2) 0.045(8) Uani 1 1 d . U
C32 C 1.516(3) 0.479(3) 0.636(2) 0.050(8) Uani 1 1 d . U
H32 H 1.552012 0.484053 0.593396 0.060 Uiso 1 1 calc R .
C33 C 1.583(3) 0.476(3) 0.7006(19) 0.051(8) Uani 1 1 d . U
H33 H 1.665239 0.480385 0.701639 0.061 Uiso 1 1 calc R .
C34 C 1.535(4) 0.467(3) 0.763(2) 0.042(8) Uani 1 1 d . U
C35 C 1.416(3) 0.461(2) 0.761(2) 0.042(8) Uani 1 1 d . U
H35 H 1.381337 0.454785 0.803299 0.051 Uiso 1 1 calc R .
C36 C 1.347(3) 0.465(2) 0.6959(18) 0.040(8) Uani 1 1 d . U
H36 H 1.264824 0.461544 0.695529 0.048 Uiso 1 1 calc R .
C37 C 1.566(3) 0.453(3) 0.8902(19) 0.062(8) Uani 1 1 d . U
H37 H 1.507751 0.416119 0.884024 0.074 Uiso 1 1 calc R .
C38 C 1.674(2) 0.429(2) 0.9386(17) 0.071(9) Uani 1 1 d . U
H38A H 1.736701 0.461933 0.936636 0.085 Uiso 1 1 calc R .
H38B H 1.654059 0.427157 0.988150 0.085 Uiso 1 1 calc R .
C39 C 1.720(3) 0.364(2) 0.9212(18) 0.086(11) Uani 1 1 d . U
H39A H 1.742247 0.364438 0.872633 0.129 Uiso 1 1 calc GR .
H39B H 1.660450 0.329640 0.924989 0.129 Uiso 1 1 calc GR .
H39C H 1.788236 0.353318 0.954361 0.129 Uiso 1 1 calc GR .
C40 C 1.513(3) 0.512(3) 0.9187(18) 0.078(10) Uani 1 1 d . U
H40A H 1.573667 0.541769 0.940262 0.117 Uiso 1 1 calc GR .
H40B H 1.462242 0.498748 0.954660 0.117 Uiso 1 1 calc GR .
H40C H 1.466826 0.535554 0.880058 0.117 Uiso 1 1 calc GR .
C41 C 1.297(3) 0.360(3) 0.552(2) 0.049(8) Uani 1 1 d . U
C42 C 1.380(3) 0.319(3) 0.525(2) 0.065(9) Uani 1 1 d . U
H42 H 1.423421 0.335406 0.488643 0.078 Uiso 1 1 calc R .
C43 C 1.399(3) 0.255(3) 0.5486(19) 0.069(9) Uani 1 1 d . U
H43 H 1.455793 0.229051 0.528395 0.083 Uiso 1 1 calc R .
C44 C 1.339(4) 0.228(3) 0.602(3) 0.066(9) Uani 1 1 d . U
C45 C 1.254(3) 0.265(3) 0.629(2) 0.060(9) Uani 1 1 d . U
H45 H 1.208139 0.247708 0.663787 0.072 Uiso 1 1 calc R .
C46 C 1.237(3) 0.332(3) 0.6035(19) 0.056(9) Uani 1 1 d . U
H46 H 1.180045 0.358303 0.623201 0.067 Uiso 1 1 calc R .
C47 C 1.309(3) 0.138(3) 0.679(2) 0.094(11) Uani 1 1 d . U
H47A H 1.225639 0.134351 0.665703 0.141 Uiso 1 1 calc GR .
H47B H 1.324340 0.167042 0.720075 0.141 Uiso 1 1 calc GR .
H47C H 1.341991 0.093904 0.689678 0.141 Uiso 1 1 calc GR .
C48 C 1.152(3) 0.380(3) 0.420(2) 0.048(8) Uani 1 1 d . U
C49 C 1.187(3) 0.365(3) 0.354(2) 0.063(9) Uani 1 1 d . U
H49 H 1.246827 0.390800 0.336915 0.076 Uiso 1 1 calc R .
C50 C 1.135(3) 0.314(3) 0.312(2) 0.064(9) Uani 1 1 d . U
H50 H 1.159755 0.306635 0.266508 0.077 Uiso 1 1 calc R .
C51 C 1.052(4) 0.275(3) 0.335(3) 0.060(9) Uani 1 1 d . U
C52 C 1.016(3) 0.286(3) 0.401(2) 0.063(9) Uani 1 1 d . U
H52 H 0.959825 0.258478 0.418879 0.075 Uiso 1 1 calc R .
C53 C 1.065(3) 0.340(3) 0.442(2) 0.060(9) Uani 1 1 d . U
H53 H 1.036098 0.348963 0.486419 0.072 Uiso 1 1 calc R .
C54 C 1.026(3) 0.212(3) 0.2294(19) 0.080(11) Uani 1 1 d . U
H54A H 1.008887 0.250821 0.198906 0.120 Uiso 1 1 calc GR .
H54B H 0.984238 0.173253 0.208704 0.120 Uiso 1 1 calc GR .
H54C H 1.109988 0.203094 0.233203 0.120 Uiso 1 1 calc GR .
O7 O 0.8626(19) 0.542(2) 0.6879(14) 0.068(7) Uani 1 1 d . U
O8 O 1.134(2) 0.834(2) 0.8827(16) 0.090(9) Uani 1 1 d . U
O9 O 1.512(2) 0.775(2) 1.1969(14) 0.075(8) Uani 1 1 d . U
O10 O 1.6135(18) 0.463(2) 1.3206(13) 0.056(6) Uani 1 1 d . U
O11 O 1.391(2) 0.177(2) 1.1164(14) 0.087(8) Uani 1 1 d . U
O12 O 1.057(3) 0.234(2) 0.7774(14) 0.094(8) Uani 1 1 d . U
C55 C 1.180(3) 0.516(3) 0.936(2) 0.046(8) Uani 1 1 d . U
C56 C 1.228(3) 0.572(3) 0.972(2) 0.046(8) Uani 1 1 d . U
C57 C 1.298(3) 0.558(3) 1.039(2) 0.048(8) Uani 1 1 d . U
C58 C 1.319(3) 0.492(3) 1.063(2) 0.045(8) Uani 1 1 d . U
C59 C 1.273(3) 0.438(3) 1.022(2) 0.044(8) Uani 1 1 d . U
C60 C 1.204(3) 0.4502(19) 0.959(2) 0.045(8) Uani 1 1 d . U
C61 C 1.102(3) 0.524(3) 0.869(2) 0.050(8) Uani 1 1 d . U
C62 C 1.138(3) 0.539(2) 0.805(2) 0.053(9) Uani 1 1 d . U
H62 H 1.218774 0.547271 0.802771 0.064 Uiso 1 1 calc R .
C63 C 1.067(3) 0.544(2) 0.744(2) 0.058(9) Uani 1 1 d . U
H63 H 1.098780 0.551237 0.700397 0.069 Uiso 1 1 calc R .
C64 C 0.946(4) 0.538(3) 0.744(2) 0.061(9) Uani 1 1 d . U
C65 C 0.903(3) 0.523(3) 0.8098(18) 0.065(9) Uani 1 1 d . U
H65 H 0.822345 0.517940 0.812946 0.078 Uiso 1 1 calc R .
C66 C 0.983(3) 0.516(3) 0.870(2) 0.056(9) Uani 1 1 d . U
H66 H 0.954135 0.505646 0.914120 0.067 Uiso 1 1 calc R .
C67 C 0.887(3) 0.577(3) 0.6246(19) 0.077(8) Uani 1 1 d . U
H67 H 0.963408 0.600358 0.632105 0.092 Uiso 1 1 calc R .
C68 C 0.885(3) 0.530(2) 0.5658(19) 0.089(10) Uani 1 1 d . U
H68A H 0.888975 0.554901 0.520970 0.107 Uiso 1 1 calc R .
H68B H 0.811607 0.504836 0.562087 0.107 Uiso 1 1 calc R .
C69 C 0.985(3) 0.482(3) 0.5757(19) 0.091(11) Uani 1 1 d . U
H69A H 0.978212 0.449752 0.537210 0.137 Uiso 1 1 calc GR .
H69B H 0.984103 0.459621 0.621373 0.137 Uiso 1 1 calc GR .
H69C H 1.058045 0.506986 0.575105 0.137 Uiso 1 1 calc GR .
C70 C 0.783(3) 0.629(3) 0.6081(18) 0.095(10) Uani 1 1 d . U
H70A H 0.708692 0.604477 0.603625 0.142 Uiso 1 1 calc GR .
H70B H 0.791859 0.651886 0.563570 0.142 Uiso 1 1 calc GR .
H70C H 0.783523 0.660772 0.646898 0.142 Uiso 1 1 calc GR .
C71 C 1.204(3) 0.640(3) 0.947(2) 0.051(8) Uani 1 1 d . U
C72 C 1.268(3) 0.668(3) 0.8959(19) 0.058(9) Uani 1 1 d . U
H72 H 1.325285 0.642934 0.875348 0.069 Uiso 1 1 calc R .
C73 C 1.246(3) 0.732(3) 0.876(2) 0.065(9) Uani 1 1 d . U
H73 H 1.287279 0.750052 0.839950 0.079 Uiso 1 1 calc R .
C74 C 1.169(4) 0.770(3) 0.904(3) 0.071(9) Uani 1 1 d . U
C75 C 1.103(3) 0.743(3) 0.9532(19) 0.072(9) Uani 1 1 d . U
H75 H 1.043921 0.768739 0.971414 0.087 Uiso 1 1 calc R .
C76 C 1.123(3) 0.678(3) 0.976(2) 0.064(9) Uani 1 1 d . U
H76 H 1.080547 0.660249 1.011449 0.076 Uiso 1 1 calc R .
C77 C 1.199(4) 0.862(3) 0.828(2) 0.103(12) Uani 1 1 d . U
H77A H 1.176341 0.839818 0.783024 0.155 Uiso 1 1 calc GR .
H77B H 1.282109 0.855346 0.841801 0.155 Uiso 1 1 calc GR .
H77C H 1.182864 0.909791 0.823462 0.155 Uiso 1 1 calc GR .
C78 C 1.354(4) 0.617(3) 1.080(2) 0.051(8) Uani 1 1 d . U
C79 C 1.437(3) 0.656(3) 1.058(2) 0.068(9) Uani 1 1 d . U
H79 H 1.457914 0.648491 1.011077 0.081 Uiso 1 1 calc R .
C80 C 1.492(3) 0.705(3) 1.096(2) 0.070(9) Uani 1 1 d . U
H80 H 1.553257 0.728376 1.077866 0.085 Uiso 1 1 calc R .
C81 C 1.458(4) 0.721(3) 1.161(2) 0.068(9) Uani 1 1 d . U
C82 C 1.364(3) 0.687(3) 1.184(2) 0.068(9) Uani 1 1 d . U
H82 H 1.333628 0.700157 1.226995 0.082 Uiso 1 1 calc R .
C83 C 1.316(4) 0.635(3) 1.144(2) 0.067(9) Uani 1 1 d . U
H83 H 1.254830 0.610640 1.161685 0.080 Uiso 1 1 calc R .
C84 C 1.475(3) 0.792(3) 1.2614(19) 0.081(11) Uani 1 1 d . U
H84A H 1.392545 0.803428 1.255039 0.122 Uiso 1 1 calc GR .
H84B H 1.519803 0.830435 1.280802 0.122 Uiso 1 1 calc GR .
H84C H 1.487279 0.754477 1.294291 0.122 Uiso 1 1 calc GR .
C85 C 1.396(3) 0.483(3) 1.132(2) 0.047(8) Uani 1 1 d . U
C86 C 1.515(3) 0.496(3) 1.137(2) 0.049(9) Uani 1 1 d . U
H86 H 1.549532 0.509850 1.096352 0.059 Uiso 1 1 calc R .
C87 C 1.584(3) 0.489(2) 1.2013(18) 0.049(9) Uani 1 1 d . U
H87 H 1.665330 0.497001 1.203306 0.058 Uiso 1 1 calc R .
C88 C 1.537(4) 0.469(3) 1.261(2) 0.048(8) Uani 1 1 d . U
C89 C 1.418(3) 0.458(2) 1.258(2) 0.048(9) Uani 1 1 d . U
H89 H 1.383253 0.445480 1.298990 0.057 Uiso 1 1 calc R .
C90 C 1.351(3) 0.466(3) 1.1927(19) 0.045(8) Uani 1 1 d . U
H90 H 1.269935 0.458364 1.190957 0.054 Uiso 1 1 calc R .
C91 C 1.566(3) 0.452(3) 1.3889(19) 0.061(8) Uani 1 1 d . U
H91 H 1.507151 0.415970 1.383450 0.073 Uiso 1 1 calc R .
C92 C 1.671(3) 0.429(2) 1.4369(18) 0.071(9) Uani 1 1 d . U
H92A H 1.734322 0.461393 1.433692 0.086 Uiso 1 1 calc R .
H92B H 1.650829 0.429484 1.486418 0.086 Uiso 1 1 calc R .
C93 C 1.717(3) 0.362(2) 1.4231(18) 0.089(11) Uani 1 1 d . U
H93A H 1.730535 0.358828 1.372933 0.133 Uiso 1 1 calc GR .
H93B H 1.661273 0.328421 1.434387 0.133 Uiso 1 1 calc GR .
H93C H 1.790634 0.355620 1.452783 0.133 Uiso 1 1 calc GR .
C94 C 1.512(3) 0.512(3) 1.4147(17) 0.074(10) Uani 1 1 d . U
H94A H 1.572356 0.543887 1.432933 0.111 Uiso 1 1 calc GR .
H94B H 1.464547 0.500471 1.452882 0.111 Uiso 1 1 calc GR .
H94C H 1.462560 0.533090 1.375672 0.111 Uiso 1 1 calc GR .
C95 C 1.302(4) 0.370(3) 1.050(2) 0.055(8) Uani 1 1 d . U
C96 C 1.412(4) 0.340(3) 1.049(2) 0.063(9) Uani 1 1 d . U
H96 H 1.472653 0.366542 1.034064 0.076 Uiso 1 1 calc R .
C97 C 1.438(4) 0.277(3) 1.067(2) 0.067(9) Uani 1 1 d . U
H97 H 1.512488 0.258699 1.060135 0.080 Uiso 1 1 calc R .
C98 C 1.359(5) 0.239(3) 1.094(2) 0.067(9) Uani 1 1 d . U
C99 C 1.246(3) 0.266(3) 1.0977(19) 0.072(9) Uani 1 1 d . U
H99 H 1.187320 0.238787 1.114629 0.086 Uiso 1 1 calc R .
C100 C 1.222(4) 0.330(3) 1.0772(18) 0.065(9) Uani 1 1 d . U
H100 H 1.146711 0.346751 1.081984 0.078 Uiso 1 1 calc R .
C101 C 1.307(4) 0.140(3) 1.150(2) 0.103(12) Uani 1 1 d . U
H10A H 1.250218 0.121503 1.113315 0.155 Uiso 1 1 calc GR .
H10B H 1.268017 0.169687 1.180804 0.155 Uiso 1 1 calc GR .
H10C H 1.345912 0.104253 1.177689 0.155 Uiso 1 1 calc GR .
C102 C 1.162(3) 0.391(3) 0.915(2) 0.050(8) Uani 1 1 d . U
C103 C 1.239(4) 0.358(3) 0.8748(19) 0.058(9) Uani 1 1 d . U
H103 H 1.317923 0.370463 0.878087 0.069 Uiso 1 1 calc R .
C104 C 1.201(4) 0.307(3) 0.831(2) 0.069(9) Uani 1 1 d . U
H104 H 1.255709 0.285535 0.804680 0.082 Uiso 1 1 calc R .
C105 C 1.092(5) 0.286(3) 0.823(3) 0.071(9) Uani 1 1 d . U
C106 C 1.012(3) 0.314(3) 0.865(2) 0.074(9) Uani 1 1 d . U
H106 H 0.935157 0.297492 0.864744 0.089 Uiso 1 1 calc R .
C107 C 1.053(3) 0.369(3) 0.909(2) 0.063(9) Uani 1 1 d . U
H107 H 0.998379 0.391390 0.934726 0.075 Uiso 1 1 calc R .
C108 C 0.944(3) 0.219(3) 0.763(2) 0.097(12) Uani 1 1 d . U
H10D H 0.934983 0.186335 0.724583 0.146 Uiso 1 1 calc GR .
H10E H 0.901567 0.259785 0.747841 0.146 Uiso 1 1 calc GR .
H10F H 0.914291 0.201260 0.805365 0.146 Uiso 1 1 calc GR .

loop_
_atom_site_aniso_label
_atom_site_aniso_U_11
_atom_site_aniso_U_22
_atom_site_aniso_U_33
_atom_site_aniso_U_23
_atom_site_aniso_U_13
_atom_site_aniso_U_12
O1 0.081(17) 0.063(15) 0.049(16) 0.014(13) -0.023(13) -0.019(13)
O2 0.12(2) 0.04(2) 0.087(18) 0.027(17) 0.021(15) -0.004(18)
O3 0.13(2) 0.05(2) 0.13(2) 0.000(16) -0.03(2) -0.01(2)
O4 0.033(16) 0.056(14) 0.049(16) 0.012(14) -0.017(12) -0.001(12)
O5 0.135(19) 0.052(19) 0.068(18) 0.023(18) 0.011(16) 0.033(18)
O6 0.102(18) 0.055(18) 0.068(19) -0.013(17) -0.007(16) -0.011(15)
C1 0.052(16) 0.037(16) 0.043(16) 0.002(15) -0.004(13) 0.003(15)
C2 0.049(16) 0.038(17) 0.040(16) 0.003(15) -0.001(13) -0.001(15)
C3 0.054(16) 0.037(16) 0.046(16) 0.010(15) -0.007(13) -0.006(15)
C4 0.050(16) 0.036(16) 0.042(16) 0.008(15) -0.012(13) -0.007(15)
C5 0.049(16) 0.030(16) 0.043(16) 0.005(15) -0.006(13) -0.004(15)
C6 0.052(16) 0.031(17) 0.052(17) -0.002(15) -0.011(14) 0.001(15)
C7 0.053(18) 0.040(17) 0.036(17) 0.000(15) -0.006(15) 0.000(15)
C8 0.06(2) 0.049(18) 0.04(2) 0.002(17) -0.006(16) 0.002(17)
C9 0.06(2) 0.059(18) 0.044(19) 0.010(17) -0.005(16) 0.004(18)
C10 0.07(2) 0.063(17) 0.048(18) 0.010(15) -0.011(16) -0.008(17)
C11 0.07(2) 0.058(19) 0.04(2) 0.011(17) -0.012(16) -0.012(17)
C12 0.059(19) 0.057(19) 0.036(19) 0.008(17) -0.008(16) -0.011(17)
C13 0.093(18) 0.07(2) 0.062(18) 0.021(14) -0.019(18) -0.018(15)
C14 0.12(2) 0.09(2) 0.073(19) 0.013(17) 0.00(2) -0.015(17)
C15 0.14(3) 0.09(3) 0.08(2) 0.00(2) 0.01(2) -0.01(2)
C16 0.10(2) 0.07(2) 0.08(2) 0.033(18) -0.03(2) -0.015(17)
C17 0.065(18) 0.037(18) 0.044(16) 0.006(15) 0.005(16) -0.002(17)
C18 0.068(19) 0.04(2) 0.061(19) 0.014(18) 0.005(16) -0.005(19)
C19 0.08(2) 0.04(2) 0.066(18) 0.016(18) 0.011(17) -0.02(2)
C20 0.09(2) 0.03(2) 0.061(17) 0.013(17) 0.015(17) 0.00(2)
C21 0.069(19) 0.04(2) 0.058(18) 0.015(18) 0.008(17) 0.01(2)
C22 0.072(19) 0.05(2) 0.053(18) 0.019(17) 0.016(17) 0.001(19)
C23 0.13(3) 0.05(3) 0.11(3) 0.02(2) 0.03(2) -0.01(2)
C24 0.072(19) 0.041(18) 0.068(18) -0.001(15) -0.014(16) -0.007(16)
C25 0.07(2) 0.05(2) 0.10(2) -0.020(17) -0.011(19) -0.010(18)
C26 0.08(2) 0.05(2) 0.11(2) -0.012(17) -0.030(19) -0.01(2)
C27 0.10(2) 0.05(2) 0.10(2) 0.001(15) -0.024(19) -0.01(2)
C28 0.11(2) 0.05(2) 0.08(2) -0.008(16) -0.01(2) -0.01(2)
C29 0.09(2) 0.05(2) 0.07(2) 0.001(16) -0.008(18) -0.012(18)
C30 0.14(3) 0.06(3) 0.15(3) 0.02(2) -0.03(3) -0.03(2)
C31 0.048(18) 0.040(15) 0.043(17) 0.001(15) -0.017(15) -0.006(15)
C32 0.051(19) 0.048(17) 0.047(19) 0.009(18) -0.013(16) -0.006(17)
C33 0.04(2) 0.056(17) 0.050(19) 0.004(19) -0.015(16) -0.005(16)
C34 0.032(19) 0.046(16) 0.044(18) 0.006(16) -0.018(15) 0.008(16)
C35 0.04(2) 0.043(17) 0.043(19) 0.009(17) -0.020(17) 0.008(17)
C36 0.039(19) 0.036(17) 0.041(19) 0.000(18) -0.021(16) 0.005(16)
C37 0.061(19) 0.064(19) 0.059(18) 0.013(17) -0.005(14) 0.000(16)
C38 0.063(19) 0.06(2) 0.084(19) 0.009(18) -0.015(15) 0.000(17)
C39 0.07(2) 0.07(2) 0.12(2) 0.01(2) -0.015(19) 0.00(2)
C40 0.08(2) 0.09(2) 0.07(2) 0.01(2) 0.006(17) 0.02(2)
C41 0.055(18) 0.036(17) 0.052(18) 0.009(16) -0.009(15) 0.005(16)
C42 0.08(2) 0.05(2) 0.065(19) 0.014(19) 0.003(16) 0.017(18)
C43 0.09(2) 0.05(2) 0.06(2) 0.01(2) -0.006(16) 0.03(2)
C44 0.094(19) 0.04(2) 0.059(19) 0.011(19) -0.008(16) 0.020(18)
C45 0.078(19) 0.04(2) 0.056(19) 0.011(18) -0.013(16) 0.011(19)
C46 0.060(18) 0.05(2) 0.06(2) 0.015(18) -0.009(15) 0.021(18)
C47 0.14(3) 0.05(2) 0.09(3) 0.03(2) 0.02(2) 0.02(2)
C48 0.058(18) 0.031(18) 0.053(18) -0.007(16) -0.003(16) -0.007(15)
C49 0.08(2) 0.04(2) 0.07(2) -0.021(18) 0.006(18) -0.021(17)
C50 0.08(2) 0.04(2) 0.07(2) -0.020(18) 0.000(18) -0.014(17)
C51 0.07(2) 0.05(2) 0.06(2) -0.009(18) -0.008(17) -0.012(16)
C52 0.062(19) 0.06(2) 0.06(2) -0.006(18) -0.012(17) -0.012(17)
C53 0.06(2) 0.06(2) 0.06(2) -0.011(18) -0.005(17) -0.013(16)
C54 0.11(2) 0.05(2) 0.07(2) 0.00(2) -0.01(2) -0.01(2)
O7 0.066(17) 0.077(16) 0.055(16) 0.016(13) -0.017(13) -0.003(13)
O8 0.12(2) 0.048(19) 0.11(2) 0.015(18) 0.004(16) 0.009(17)
O9 0.122(18) 0.055(18) 0.048(19) -0.014(17) 0.006(16) 0.000(15)
O10 0.060(17) 0.059(14) 0.043(16) 0.004(14) -0.021(13) 0.004(12)
O11 0.12(2) 0.04(2) 0.11(2) 0.029(17) 0.044(15) 0.018(17)
O12 0.103(19) 0.06(2) 0.102(19) -0.014(14) -0.044(19) -0.02(2)
C55 0.054(16) 0.039(16) 0.045(16) 0.007(15) -0.001(13) -0.006(15)
C56 0.049(16) 0.035(17) 0.052(16) 0.003(16) 0.002(13) -0.001(15)
C57 0.058(16) 0.035(17) 0.051(17) -0.003(15) -0.001(13) 0.002(15)
C58 0.052(16) 0.038(16) 0.041(16) 0.002(15) -0.003(14) -0.003(15)
C59 0.054(16) 0.033(17) 0.043(17) 0.001(15) -0.001(13) -0.004(15)
C60 0.052(16) 0.034(17) 0.046(17) 0.001(15) -0.004(14) -0.012(15)
C61 0.057(18) 0.046(16) 0.044(18) 0.008(16) -0.002(15) -0.002(16)
C62 0.06(2) 0.053(18) 0.05(2) 0.008(19) -0.004(16) 0.009(17)
C63 0.06(2) 0.061(18) 0.05(2) 0.012(18) -0.004(17) 0.009(18)
C64 0.06(2) 0.071(17) 0.051(18) 0.014(16) -0.005(16) 0.008(17)
C65 0.07(2) 0.081(19) 0.05(2) 0.014(18) -0.004(16) -0.003(18)
C66 0.059(19) 0.064(19) 0.042(19) 0.016(17) -0.003(16) 0.000(18)
C67 0.086(18) 0.07(2) 0.063(18) 0.019(15) -0.030(18) -0.018(15)
C68 0.12(2) 0.08(2) 0.070(19) 0.013(17) 0.00(2) -0.027(16)
C69 0.12(3) 0.07(3) 0.07(2) -0.01(2) 0.00(2) -0.025(18)
C70 0.10(2) 0.08(2) 0.09(2) 0.015(19) -0.04(2) -0.002(18)
C71 0.063(18) 0.036(18) 0.052(18) 0.002(17) -0.004(14) 0.008(17)
C72 0.07(2) 0.04(2) 0.06(2) 0.002(18) 0.003(16) 0.012(19)
C73 0.09(2) 0.04(2) 0.07(2) 0.01(2) 0.000(16) 0.01(2)
C74 0.09(2) 0.04(2) 0.078(19) 0.007(19) 0.002(15) 0.009(18)
C75 0.08(2) 0.06(2) 0.08(2) 0.009(19) 0.006(16) 0.03(2)
C76 0.08(2) 0.05(2) 0.061(19) 0.012(19) 0.009(16) 0.018(19)
C77 0.12(3) 0.05(2) 0.13(3) 0.03(2) 0.00(2) 0.00(2)
C78 0.067(19) 0.035(18) 0.051(19) -0.005(16) 0.004(15) -0.001(15)
C79 0.09(2) 0.05(2) 0.06(2) -0.010(18) 0.003(17) -0.015(17)
C80 0.10(2) 0.06(2) 0.06(2) -0.015(19) 0.001(18) -0.015(18)
C81 0.099(19) 0.048(19) 0.06(2) -0.008(18) 0.008(17) -0.006(16)
C82 0.10(2) 0.04(2) 0.07(2) -0.020(18) 0.021(18) -0.003(18)
C83 0.087(19) 0.05(2) 0.07(2) -0.018(18) 0.015(17) -0.012(18)
C84 0.13(2) 0.07(2) 0.05(2) -0.01(2) 0.01(2) 0.01(2)
C85 0.055(18) 0.048(16) 0.037(17) -0.001(15) -0.006(16) -0.004(15)
C86 0.057(19) 0.054(19) 0.035(18) -0.001(17) -0.001(17) -0.003(17)
C87 0.05(2) 0.047(18) 0.043(19) -0.002(18) -0.010(16) -0.002(16)
C88 0.048(19) 0.053(16) 0.038(18) 0.005(16) -0.014(15) 0.003(16)
C89 0.05(2) 0.050(18) 0.038(19) 0.018(17) -0.012(17) -0.002(17)
C90 0.044(19) 0.051(18) 0.04(2) 0.003(18) -0.009(16) 0.005(16)
C91 0.069(19) 0.062(19) 0.047(17) 0.006(17) -0.020(14) 0.002(16)
C92 0.08(2) 0.06(2) 0.071(18) 0.016(18) -0.017(15) 0.012(18)
C93 0.09(2) 0.07(2) 0.10(2) 0.00(2) -0.026(19) 0.03(2)
C94 0.09(2) 0.08(2) 0.06(2) 0.00(2) -0.012(16) 0.01(2)
C95 0.074(18) 0.031(18) 0.059(17) 0.000(16) 0.008(15) 0.001(17)
C96 0.078(19) 0.04(2) 0.076(19) 0.006(18) 0.009(17) 0.000(19)
C97 0.09(2) 0.03(2) 0.08(2) 0.005(19) 0.006(17) 0.00(2)
C98 0.09(2) 0.03(2) 0.083(19) 0.007(17) 0.018(17) 0.005(19)
C99 0.09(2) 0.03(2) 0.10(2) 0.013(19) 0.022(18) 0.00(2)
C100 0.079(19) 0.04(2) 0.08(2) 0.012(19) 0.017(16) 0.012(19)
C101 0.12(3) 0.05(3) 0.14(3) 0.03(2) 0.06(2) 0.02(2)
C102 0.048(19) 0.040(17) 0.059(17) -0.005(14) -0.011(16) -0.022(17)
C103 0.06(2) 0.05(2) 0.06(2) -0.009(15) -0.005(17) -0.029(18)
C104 0.08(2) 0.05(2) 0.07(2) -0.014(15) -0.01(2) -0.03(2)
C105 0.07(2) 0.05(2) 0.077(19) -0.012(15) -0.022(19) -0.02(2)
C106 0.06(2) 0.06(2) 0.10(2) -0.023(16) -0.018(18) -0.031(19)
C107 0.046(19) 0.05(2) 0.08(2) -0.024(16) -0.008(18) -0.024(18)
C108 0.10(2) 0.07(2) 0.11(2) -0.01(2) -0.04(2) -0.02(2)

loop_
_atom_type_symbol
_atom_type_description
_atom_type_scat_dispersion_real
_atom_type_scat_dispersion_imag
_atom_type_scat_source
C C 0.0181 0.0091 'International Tables Vol C Tables 4.2.6.8 and 6.1.1.4'
H H 0.0000 0.0000 'International Tables Vol C Tables 4.2.6.8 and 6.1.1.4'
O O 0.0492 0.0322 'International Tables Vol C Tables 4.2.6.8 and 6.1.1.4'

loop_
_geom_angle_atom_site_label_1
_geom_angle_atom_site_label_2
_geom_angle_atom_site_label_3
_geom_angle
C10 O1 C13 121(3)
C20 O2 C23 120(4)
C30 O3 C27 118(5)
C34 O4 C37 117(3)
C44 O5 C47 120(5)
C51 O6 C54 116(4)
C2 C1 C6 120(4)
C2 C1 C7 119(4)
C6 C1 C7 121(4)
C1 C2 C3 120(4)
C1 C2 C17 123(4)
C3 C2 C17 117(4)
C2 C3 C24 122(4)
C4 C3 C2 118(4)
C4 C3 C24 120(4)
C3 C4 C5 120(4)
C3 C4 C31 119(4)
C5 C4 C31 121(4)
C4 C5 C41 118(4)
C6 C5 C4 123(5)
C6 C5 C41 119(4)
C1 C6 C48 119(4)
C5 C6 C1 119(5)
C5 C6 C48 122(5)
C8 C7 C1 124(4)
C8 C7 C12 119(4)
C12 C7 C1 117(4)
C9 C8 C7 120(4)
C8 C9 C10 123(5)
O1 C10 C9 128(4)
O1 C10 C11 117(4)
C11 C10 C9 116(5)
C12 C11 C10 120(4)
C7 C12 C11 122(4)
O1 C13 C14 109(3)
O1 C13 C16 105(3)
C14 C13 C16 106(3)
C13 C14 C15 110(4)
C18 C17 C2 122(5)
C18 C17 C22 120(5)
C22 C17 C2 117(5)
C17 C18 C19 121(5)
C20 C19 C18 121(5)
O2 C20 C19 123(6)
O2 C20 C21 120(6)
C19 C20 C21 116(6)
C22 C21 C20 124(5)
C17 C22 C21 118(5)
C25 C24 C3 131(4)
C25 C24 C29 116(5)
C29 C24 C3 113(3)
C24 C25 C26 125(5)
C25 C26 C27 118(5)
O3 C27 C26 121(6)
C28 C27 O3 120(7)
C28 C27 C26 118(6)
C27 C28 C29 124(6)
C28 C29 C24 119(5)
C32 C31 C4 122(4)
C36 C31 C4 121(4)
C36 C31 C32 117(4)
C33 C32 C31 121(4)
C34 C33 C32 121(4)
C33 C34 O4 115(4)
C33 C34 C35 119(4)
C35 C34 O4 127(4)
C34 C35 C36 121(4)
C31 C36 C35 121(4)
O4 C37 C38 103(3)
O4 C37 C40 113(3)
C40 C37 C38 112(3)
C39 C38 C37 116(3)
C42 C41 C5 123(4)
C46 C41 C5 122(5)
C46 C41 C42 115(5)
C43 C42 C41 122(5)
C42 C43 C44 122(5)
O5 C44 C43 119(6)
O5 C44 C45 123(6)
C43 C44 C45 119(6)
C44 C45 C46 117(5)
C41 C46 C45 124(5)
C49 C48 C6 121(4)
C49 C48 C53 116(5)
C53 C48 C6 123(5)
C48 C49 C50 122(5)
C51 C50 C49 122(5)
O6 C51 C52 114(5)
C50 C51 O6 127(5)
C50 C51 C52 118(5)
C51 C52 C53 119(5)
C48 C53 C52 123(5)
C64 O7 C67 120(3)
C74 O8 C77 114(4)
C84 O9 C81 118(4)
C88 O10 C91 118(3)
C98 O11 C101 116(4)
C108 O12 C105 120(5)
C56 C55 C60 123(4)
C56 C55 C61 120(4)
C60 C55 C61 116(5)
C55 C56 C57 115(4)
C55 C56 C71 123(4)
C57 C56 C71 121(4)
C56 C57 C78 118(4)
C58 C57 C56 121(4)
C58 C57 C78 121(4)
C57 C58 C59 120(4)
C57 C58 C85 118(4)
C59 C58 C85 122(4)
C58 C59 C95 117(4)
C60 C59 C58 119(5)
C60 C59 C95 124(4)
C55 C60 C102 122(5)
C59 C60 C55 120(5)
C59 C60 C102 118(4)
C62 C61 C55 124(4)
C62 C61 C66 116(4)
C66 C61 C55 120(4)
C63 C62 C61 124(4)
C62 C63 C64 121(5)
O7 C64 C63 128(4)
O7 C64 C65 115(4)
C63 C64 C65 117(5)
C66 C65 C64 119(4)
C61 C66 C65 123(4)
O7 C67 C68 109(3)
O7 C67 C70 106(3)
C68 C67 C70 109(3)
C67 C68 C69 111(4)
C72 C71 C56 120(5)
C76 C71 C56 121(5)
C76 C71 C72 119(5)
C73 C72 C71 118(5)
C74 C73 C72 124(5)
C73 C74 O8 127(6)
C73 C74 C75 119(6)
C75 C74 O8 113(6)
C74 C75 C76 120(5)
C71 C76 C75 120(5)
C79 C78 C57 125(5)
C79 C78 C83 115(5)
C83 C78 C57 120(4)
C78 C79 C80 125(5)
C79 C80 C81 120(5)
O9 C81 C82 123(5)
C80 C81 O9 118(6)
C80 C81 C82 118(5)
C83 C82 C81 119(5)
C82 C83 C78 123(5)
C86 C85 C58 122(4)
C90 C85 C58 121(4)
C90 C85 C86 116(4)
C85 C86 C87 122(4)
C88 C87 C86 120(4)
O10 C88 C89 125(5)
C87 C88 O10 115(4)
C87 C88 C89 119(5)
C88 C89 C90 119(4)
C85 C90 C89 123(4)
O10 C91 C92 103(3)
C94 C91 O10 113(3)
C94 C91 C92 114(3)
C93 C92 C91 118(3)
C96 C95 C59 124(5)
C100 C95 C59 123(5)
C100 C95 C96 113(5)
C97 C96 C95 126(5)
C98 C97 C96 119(6)
O11 C98 C99 123(5)
C97 C98 O11 117(6)
C97 C98 C99 119(6)
C100 C99 C98 120(5)
C99 C100 C95 123(5)
C103 C102 C60 119(4)
C107 C102 C60 125(4)
C107 C102 C103 116(5)
C104 C103 C102 121(5)
C105 C104 C103 124(6)
O12 C105 C106 119(5)
C104 C105 O12 122(7)
C104 C105 C106 119(6)
C105 C106 C107 116(5)
C102 C107 C106 125(5)

loop_
_geom_bond_atom_site_label_1
_geom_bond_atom_site_label_2
_geom_bond_distance
O1 C10 1.36(4)
O1 C13 1.45(4)
O2 C20 1.37(5)
O2 C23 1.43(4)
O3 C27 1.39(5)
O3 C30 1.30(4)
O4 C34 1.38(4)
O4 C37 1.46(3)
O5 C44 1.32(5)
O5 C47 1.41(4)
O6 C51 1.38(5)
O6 C54 1.40(4)
C1 C2 1.40(4)
C1 C6 1.41(4)
C1 C7 1.48(5)
C2 C3 1.45(4)
C2 C17 1.49(5)
C3 C4 1.40(4)
C3 C24 1.49(5)
C4 C5 1.41(4)
C4 C31 1.51(5)
C5 C6 1.36(4)
C5 C41 1.52(5)
C6 C48 1.48(5)
C7 C8 1.37(4)
C7 C12 1.38(4)
C8 C9 1.35(4)
C9 C10 1.42(5)
C10 C11 1.41(4)
C11 C12 1.38(4)
C13 C14 1.48(4)
C13 C16 1.59(4)
C14 C15 1.51(5)
C17 C18 1.36(4)
C17 C22 1.38(5)
C18 C19 1.41(4)
C19 C20 1.37(5)
C20 C21 1.40(5)
C21 C22 1.39(5)
C24 C25 1.35(4)
C24 C29 1.41(4)
C25 C26 1.38(5)
C26 C27 1.40(6)
C27 C28 1.32(5)
C28 C29 1.38(5)
C31 C32 1.40(4)
C31 C36 1.39(4)
C32 C33 1.39(4)
C33 C34 1.37(4)
C34 C35 1.38(4)
C35 C36 1.40(4)
C37 C38 1.55(4)
C37 C40 1.47(4)
C38 C39 1.46(4)
C41 C42 1.41(5)
C41 C46 1.38(4)
C42 C43 1.37(5)
C43 C44 1.39(5)
C44 C45 1.39(5)
C45 C46 1.43(4)
C48 C49 1.39(4)
C48 C53 1.39(5)
C49 C50 1.40(4)
C50 C51 1.35(5)
C51 C52 1.38(5)
C52 C53 1.41(4)
O7 C64 1.36(4)
O7 C67 1.44(4)
O8 C74 1.41(5)
O8 C77 1.45(4)
O9 C81 1.39(5)
O9 C84 1.38(4)
O10 C88 1.37(4)
O10 C91 1.47(3)
O11 C98 1.37(5)
O11 C101 1.41(4)
O12 C105 1.39(5)
O12 C108 1.34(4)
C55 C56 1.39(5)
C55 C60 1.41(4)
C55 C61 1.49(5)
C56 C57 1.46(4)
C56 C71 1.48(5)
C57 C58 1.41(4)
C57 C78 1.52(5)
C58 C59 1.42(4)
C58 C85 1.51(5)
C59 C60 1.38(4)
C59 C95 1.50(5)
C60 C102 1.50(5)
C61 C62 1.37(4)
C61 C66 1.39(4)
C62 C63 1.35(4)
C63 C64 1.41(5)
C64 C65 1.41(4)
C65 C66 1.40(4)
C67 C68 1.46(4)
C67 C70 1.60(4)
C68 C69 1.50(4)
C71 C72 1.39(5)
C71 C76 1.36(5)
C72 C73 1.35(4)
C73 C74 1.33(5)
C74 C75 1.37(5)
C75 C76 1.38(5)
C78 C79 1.34(5)
C78 C83 1.38(4)
C79 C80 1.35(5)
C80 C81 1.36(5)
C81 C82 1.40(5)
C82 C83 1.38(4)
C85 C86 1.39(4)
C85 C90 1.36(4)
C86 C87 1.39(4)
C87 C88 1.36(4)
C88 C89 1.39(4)
C89 C90 1.40(4)
C91 C92 1.52(4)
C91 C94 1.47(4)
C92 C93 1.47(4)
C95 C96 1.42(5)
C95 C100 1.37(5)
C96 C97 1.34(5)
C97 C98 1.33(5)
C98 C99 1.42(5)
C99 C100 1.36(4)
C102 C103 1.41(5)
C102 C107 1.33(4)
C103 C104 1.36(4)
C104 C105 1.33(5)
C105 C106 1.40(5)
C106 C107 1.43(4)
